data_2208782
loop_
_publ_author_name
'Jun-Fei Li'
'Hai-Bin Song'
'You-Quan Zhu'
'Hua-Zheng Yang'

_publ_section_title
;Ethyl
 5-amino-1-(5-amino-3-methyl-1-phenyl-1<i>H</i>-pyrazol-4-ylcarbonyl)-3-methyl-1<i>H</i>-pyrazole-4-carboxylate
;
_journal_coeditor_code AT2023
_journal_issue 5
_journal_name_full 'Acta Crystallographica Section E'
_journal_page_first o1756
_journal_page_last o1758
_journal_paper_doi 10.1107/S160053680601097X
_journal_volume 62
_journal_year 2006
_chemical_formula_iupac 'C18 H20 N6 O3'
_chemical_formula_moiety 'C18 H20 N6 O3'
_chemical_formula_sum 'C18 H20 N6 O3'
_chemical_formula_weight 368.40
_chemical_name_systematic
;
Ethyl 5-amino-1-(5-amino-3-methyl-1-phenyl-1H-pyrazole-4-carbonyl)
-3-methyl-1H-pyrazole-4-carboxylate
;
_space_group_IT_number 61
_symmetry_cell_setting orthorhombic
_symmetry_space_group_name_Hall '-P 2ac 2ab'
_symmetry_space_group_name_H-M 'P b c a'
_atom_sites_solution_hydrogens geom
_atom_sites_solution_primary direct
_atom_sites_solution_secondary difmap
_cell_angle_alpha 90.00
_cell_angle_beta 90.00
_cell_angle_gamma 90.00
_cell_formula_units_Z 8
_cell_length_a 10.5990(14)
_cell_length_b 10.9782(14)
_cell_length_c 31.017(4)
_cell_measurement_reflns_used 4591
_cell_measurement_temperature 294(2)
_cell_measurement_theta_max 24.33
_cell_measurement_theta_min 2.75
_cell_volume 3609.1(8)
_computing_cell_refinement 'SAINT (Bruker, 1999)'
_computing_data_collection 'SMART (Bruker, 1998)'
_computing_data_reduction SAINT
_computing_molecular_graphics 'SHELXTL (Bruker, 1999)'
_computing_publication_material SHELXTL
_computing_structure_refinement 'SHELXL97 (Sheldrick, 1997)'
_computing_structure_solution 'SHELXS97 (Sheldrick, 1997)'
_diffrn_ambient_temperature 294(2)
_diffrn_measured_fraction_theta_full 0.997
_diffrn_measured_fraction_theta_max 0.997
_diffrn_measurement_device_type 'Bruker SMART CCD area-detector'
_diffrn_measurement_method '\f and \w'
_diffrn_radiation_monochromator graphite
_diffrn_radiation_source 'fine-focus sealed tube'
_diffrn_radiation_type MoK\a
_diffrn_radiation_wavelength 0.71073
_diffrn_reflns_av_R_equivalents 0.0413
_diffrn_reflns_av_sigmaI/netI 0.0320
_diffrn_reflns_limit_h_max 12
_diffrn_reflns_limit_h_min -13
_diffrn_reflns_limit_k_max 13
_diffrn_reflns_limit_k_min -13
_diffrn_reflns_limit_l_max 38
_diffrn_reflns_limit_l_min -26
_diffrn_reflns_number 19243
_diffrn_reflns_theta_full 26.41
_diffrn_reflns_theta_max 26.41
_diffrn_reflns_theta_min 2.33
_diffrn_standards_number 0
_exptl_absorpt_coefficient_mu 0.096
_exptl_absorpt_correction_T_max 0.973
_exptl_absorpt_correction_T_min 0.956
_exptl_absorpt_correction_type multi-scan
_exptl_absorpt_process_details '(SADABS;  Bruker, 1999)'
_exptl_crystal_colour colourless
_exptl_crystal_density_diffrn 1.356
_exptl_crystal_density_method 'not measured'
_exptl_crystal_description block
_exptl_crystal_F_000 1552
_exptl_crystal_size_max 0.42
_exptl_crystal_size_mid 0.38
_exptl_crystal_size_min 0.28
_refine_diff_density_max 0.159
_refine_diff_density_min -0.179
_refine_ls_extinction_method none
_refine_ls_goodness_of_fit_ref 1.034
_refine_ls_hydrogen_treatment mixed
_refine_ls_matrix_type full
_refine_ls_number_parameters 263
_refine_ls_number_reflns 3691
_refine_ls_number_restraints 0
_refine_ls_restrained_S_all 1.034
_refine_ls_R_factor_all 0.0812
_refine_ls_R_factor_gt 0.0421
_refine_ls_shift/su_max 0.000
_refine_ls_shift/su_mean 0.000
_refine_ls_structure_factor_coef Fsqd
_refine_ls_weighting_details 'calc w = 1/[\s^2^(Fo^2^)+(0.0497P)^2^+0.794P] where P=(Fo^2^+2Fc^2^)/3'
_refine_ls_weighting_scheme calc
_refine_ls_wR_factor_gt 0.0957
_refine_ls_wR_factor_ref 0.1156
_reflns_number_gt 2348
_reflns_number_total 3691
_reflns_threshold_expression I>2\s(I)
_cod_data_source_file at2023.cif
_cod_data_source_block I
_cod_depositor_comments
;
The following automatic conversions were performed:
'_symmetry_cell_setting' value 'Orthorhombic' changed to 'orthorhombic'
according to '/home/saulius/struct/CIF-dictionaries/cif_core.dic'
dictionary named 'cif_core.dic' version 2.4.1 from 2010-06-29.

Automatic conversion script
Id: cif_fix_enum 1527 2010-12-29 10:47:43Z saulius 

The following automatic conversions were performed:

'_symmetry_cell_setting' value 'Orthorhombic' changed to
'orthorhombic' according to
/home/saulius/struct/CIF-dictionaries/cif_core.dic dictionary named
'cif_core.dic' version 2.4.1 from 2010-06-29.

Automatic conversion script
Id: cif_fix_values 1715 2011-07-08 13:25:40Z adriana 
;
_cod_original_cell_volume 3609.0(8)
_cod_original_sg_symbol_H-M 'P bca'
_cod_database_code 2208782
_cod_database_fobs_code 2208782

loop_
_symmetry_equiv_pos_as_xyz
'x, y, z'
'-x+1/2, -y, z+1/2'
'-x, y+1/2, -z+1/2'
'x+1/2, -y+1/2, -z'
'-x, -y, -z'
'x-1/2, y, -z-1/2'
'x, -y-1/2, z-1/2'
'-x-1/2, y-1/2, z'

loop_
_atom_site_type_symbol
_atom_site_label
_atom_site_fract_x
_atom_site_fract_y
_atom_site_fract_z
_atom_site_U_iso_or_equiv
_atom_site_adp_type
_atom_site_calc_flag
_atom_site_refinement_flags
_atom_site_occupancy
O O1 0.22909(14) -0.08346(13) 0.03895(4) 0.0602(4) Uani d . 1
O O2 0.20541(14) 0.13799(13) -0.11619(4) 0.0600(4) Uani d . 1
O O3 0.08046(13) 0.30093(12) -0.10665(4) 0.0560(4) Uani d . 1
N N1 -0.04454(17) 0.18407(16) 0.10263(6) 0.0532(5) Uani d . 1
H H1A -0.0384(19) 0.2062(18) 0.0745(7) 0.067(7) Uiso d . 1
H H1B -0.094(2) 0.2192(19) 0.1195(7) 0.057(6) Uiso d . 1
N N2 0.02915(15) 0.05381(14) 0.15674(5) 0.0449(4) Uani d . 1
N N3 0.10686(16) -0.04613(15) 0.16353(5) 0.0521(4) Uani d . 1
N N4 0.24408(17) -0.01182(17) -0.04180(6) 0.0497(4) Uani d . 1
H H4D 0.264(2) -0.074(2) -0.0230(8) 0.084(8) Uiso d . 1
H H4E 0.257(2) -0.0089(19) -0.0690(7) 0.064(7) Uiso d . 1
N N5 0.12499(13) 0.08054(13) 0.01547(4) 0.0384(4) Uani d . 1
N N6 0.04520(14) 0.18013(13) 0.02091(5) 0.0421(4) Uani d . 1
C C1 0.02928(16) 0.09152(15) 0.11527(6) 0.0379(4) Uani d . 1
C C2 0.11439(16) 0.01459(15) 0.09312(5) 0.0376(4) Uani d . 1
C C3 0.15728(17) -0.06842(17) 0.12572(6) 0.0457(5) Uani d . 1
C C4 0.2480(2) -0.1724(2) 0.12210(7) 0.0692(7) Uani d . 1
H H4A 0.2606 -0.2082 0.1500 0.104 Uiso calc R 1
H H4B 0.3272 -0.1432 0.1112 0.104 Uiso calc R 1
H H4C 0.2144 -0.2326 0.1028 0.104 Uiso calc R 1
C C5 0.15865(17) 0.00016(16) 0.04925(6) 0.0408(4) Uani d . 1
C C6 0.16706(16) 0.07477(16) -0.02668(5) 0.0377(4) Uani d . 1
C C7 0.11516(15) 0.17387(16) -0.04793(5) 0.0383(4) Uani d . 1
C C8 0.03895(16) 0.23401(16) -0.01666(6) 0.0403(4) Uani d . 1
C C9 -0.0450(2) 0.34180(18) -0.02189(7) 0.0560(5) Uani d . 1
H H9A -0.1181 0.3191 -0.0383 0.084 Uiso calc R 1
H H9B -0.0002 0.4052 -0.0368 0.084 Uiso calc R 1
H H9C -0.0706 0.3706 0.0060 0.084 Uiso calc R 1
C C10 -0.04592(17) 0.09805(17) 0.19158(6) 0.0442(5) Uani d . 1
C C11 -0.0350(2) 0.21728(19) 0.20475(6) 0.0570(5) Uani d . 1
H H11 0.0201 0.2699 0.1906 0.068 Uiso calc R 1
C C12 -0.1061(2) 0.2581(2) 0.23896(7) 0.0731(7) Uani d . 1
H H12 -0.0990 0.3385 0.2481 0.088 Uiso calc R 1
C C13 -0.1869(2) 0.1808(3) 0.25954(7) 0.0768(7) Uani d . 1
H H13 -0.2353 0.2090 0.2825 0.092 Uiso calc R 1
C C14 -0.1974(2) 0.0621(3) 0.24665(7) 0.0754(7) Uani d . 1
H H14 -0.2521 0.0097 0.2610 0.090 Uiso calc R 1
C C15 -0.1269(2) 0.0198(2) 0.21236(6) 0.0595(6) Uani d . 1
H H15 -0.1340 -0.0608 0.2034 0.071 Uiso calc R 1
C C16 0.13856(18) 0.19975(17) -0.09300(6) 0.0439(4) Uani d . 1
C C17 0.0907(2) 0.3301(2) -0.15207(6) 0.0676(6) Uani d . 1
H H17A 0.0474 0.2692 -0.1692 0.081 Uiso calc R 1
H H17B 0.1786 0.3319 -0.1607 0.081 Uiso calc R 1
C C18 0.0321(3) 0.4517(2) -0.15865(8) 0.0857(8) Uani d . 1
H H18A -0.0542 0.4494 -0.1493 0.129 Uiso calc R 1
H H18B 0.0352 0.4726 -0.1887 0.129 Uiso calc R 1
H H18C 0.0773 0.5116 -0.1422 0.129 Uiso calc R 1

loop_
_atom_site_aniso_label
_atom_site_aniso_U_11
_atom_site_aniso_U_22
_atom_site_aniso_U_33
_atom_site_aniso_U_12
_atom_site_aniso_U_13
_atom_site_aniso_U_23
O1 0.0713(10) 0.0555(9) 0.0539(8) 0.0245(8) 0.0105(7) 0.0003(7)
O2 0.0709(10) 0.0654(9) 0.0435(7) 0.0135(8) 0.0100(7) -0.0048(7)
O3 0.0703(9) 0.0543(8) 0.0434(8) 0.0096(7) 0.0025(6) 0.0038(6)
N1 0.0608(11) 0.0595(11) 0.0393(10) 0.0235(9) 0.0083(8) 0.0009(8)
N2 0.0500(9) 0.0470(9) 0.0378(9) 0.0062(8) 0.0024(7) 0.0000(7)
N3 0.0570(10) 0.0537(10) 0.0455(9) 0.0110(8) -0.0009(8) 0.0037(8)
N4 0.0567(11) 0.0517(10) 0.0406(10) 0.0114(8) 0.0048(8) -0.0096(9)
N5 0.0374(8) 0.0395(8) 0.0384(8) 0.0026(7) 0.0027(6) -0.0047(6)
N6 0.0421(9) 0.0419(8) 0.0421(9) 0.0044(7) 0.0058(7) -0.0041(7)
C1 0.0366(9) 0.0381(9) 0.0392(10) -0.0050(8) -0.0016(8) -0.0035(8)
C2 0.0362(10) 0.0384(9) 0.0382(10) -0.0007(8) -0.0009(7) -0.0038(7)
C3 0.0443(11) 0.0476(11) 0.0453(11) 0.0031(9) -0.0007(9) -0.0004(9)
C4 0.0789(15) 0.0732(15) 0.0557(13) 0.0322(13) 0.0024(11) 0.0119(11)
C5 0.0372(10) 0.0386(10) 0.0467(11) -0.0005(9) -0.0007(8) -0.0019(8)
C6 0.0324(9) 0.0418(10) 0.0387(9) -0.0044(8) 0.0006(7) -0.0098(8)
C7 0.0354(9) 0.0404(10) 0.0389(10) -0.0034(8) 0.0000(7) -0.0058(8)
C8 0.0381(10) 0.0408(10) 0.0420(10) -0.0022(8) 0.0027(8) -0.0054(8)
C9 0.0598(14) 0.0505(12) 0.0578(13) 0.0118(10) 0.0073(10) -0.0020(10)
C10 0.0460(11) 0.0531(11) 0.0335(9) 0.0021(9) -0.0004(8) -0.0037(8)
C11 0.0626(14) 0.0539(12) 0.0545(13) -0.0005(11) 0.0054(10) -0.0082(10)
C12 0.0842(18) 0.0704(15) 0.0647(15) 0.0115(14) 0.0033(13) -0.0234(12)
C13 0.0739(16) 0.111(2) 0.0461(13) 0.0099(16) 0.0099(11) -0.0222(14)
C14 0.0742(16) 0.1010(19) 0.0510(13) -0.0155(15) 0.0149(12) -0.0040(13)
C15 0.0706(15) 0.0617(13) 0.0461(12) -0.0117(12) 0.0080(10) -0.0047(10)
C16 0.0436(11) 0.0465(11) 0.0416(10) -0.0056(9) -0.0008(8) -0.0062(9)
C17 0.0816(16) 0.0728(15) 0.0484(13) 0.0034(13) 0.0023(11) 0.0131(11)
C18 0.115(2) 0.0641(15) 0.0779(17) 0.0031(15) -0.0232(16) 0.0129(13)

loop_
_atom_type_symbol
_atom_type_description
_atom_type_scat_dispersion_real
_atom_type_scat_dispersion_imag
_atom_type_scat_source
C C 0.0033 0.0016 'International Tables Vol C Tables 4.2.6.8 and 6.1.1.4'
H H 0.0000 0.0000 'International Tables Vol C Tables 4.2.6.8 and 6.1.1.4'
N N 0.0061 0.0033 'International Tables Vol C Tables 4.2.6.8 and 6.1.1.4'
O O 0.0106 0.0060 'International Tables Vol C Tables 4.2.6.8 and 6.1.1.4'

loop_
_geom_angle_atom_site_label_1
_geom_angle_atom_site_label_2
_geom_angle_atom_site_label_3
_geom_angle
_geom_angle_publ_flag
C16 O3 C17 117.16(15) no
C1 N1 H1A 116.2(13) no
C1 N1 H1B 122.3(14) no
H1A N1 H1B 121(2) no
C1 N2 N3 112.71(14) no
C1 N2 C10 128.10(15) no
N3 N2 C10 119.01(14) no
C3 N3 N2 104.68(14) no
C6 N4 H4D 116.4(15) no
C6 N4 H4E 114.7(15) no
H4D N4 H4E 128(2) no
C6 N5 N6 110.26(13) no
C6 N5 C5 126.16(15) no
N6 N5 C5 123.56(13) no
C8 N6 N5 106.12(13) no
N1 C1 N2 120.66(16) yes
N1 C1 C2 133.05(17) yes
N2 C1 C2 106.28(15) yes
C1 C2 C3 103.81(15) no
C1 C2 C5 136.79(16) no
C3 C2 C5 119.35(16) no
N3 C3 C2 112.49(16) no
N3 C3 C4 118.10(17) no
C2 C3 C4 129.41(17) no
C3 C4 H4A 109.5 no
C3 C4 H4B 109.5 no
H4A C4 H4B 109.5 no
C3 C4 H4C 109.5 no
H4A C4 H4C 109.5 no
H4B C4 H4C 109.5 no
O1 C5 N5 115.31(15) yes
O1 C5 C2 121.62(16) yes
N5 C5 C2 123.08(16) yes
N4 C6 N5 124.10(17) yes
N4 C6 C7 129.30(17) yes
N5 C6 C7 106.60(14) yes
C6 C7 C8 105.39(15) no
C6 C7 C16 123.03(16) no
C8 C7 C16 131.57(17) no
N6 C8 C7 111.60(16) no
N6 C8 C9 119.10(15) no
C7 C8 C9 129.27(16) no
C8 C9 H9A 109.5 no
C8 C9 H9B 109.5 no
H9A C9 H9B 109.5 no
C8 C9 H9C 109.5 no
H9A C9 H9C 109.5 no
H9B C9 H9C 109.5 no
C15 C10 C11 120.55(18) no
C15 C10 N2 119.35(17) no
C11 C10 N2 120.08(17) no
C10 C11 C12 119.5(2) no
C10 C11 H11 120.3 no
C12 C11 H11 120.3 no
C13 C12 C11 120.1(2) no
C13 C12 H12 119.9 no
C11 C12 H12 119.9 no
C12 C13 C14 120.4(2) no
C12 C13 H13 119.8 no
C14 C13 H13 119.8 no
C13 C14 C15 120.2(2) no
C13 C14 H14 119.9 no
C15 C14 H14 119.9 no
C10 C15 C14 119.3(2) no
C10 C15 H15 120.4 no
C14 C15 H15 120.4 no
O2 C16 O3 122.92(17) yes
O2 C16 C7 124.15(18) yes
O3 C16 C7 112.91(16) yes
O3 C17 C18 107.50(19) no
O3 C17 H17A 110.2 no
C18 C17 H17A 110.2 no
O3 C17 H17B 110.2 no
C18 C17 H17B 110.2 no
H17A C17 H17B 108.5 no
C17 C18 H18A 109.5 no
C17 C18 H18B 109.5 no
H18A C18 H18B 109.5 no
C17 C18 H18C 109.5 no
H18A C18 H18C 109.5 no
H18B C18 H18C 109.5 no

loop_
_geom_bond_atom_site_label_1
_geom_bond_atom_site_label_2
_geom_bond_distance
_geom_bond_publ_flag
O1 C5 1.226(2) yes
O2 C16 1.216(2) yes
O3 C16 1.339(2) no
O3 C17 1.449(2) no
N1 C1 1.341(2) yes
N1 H1A 0.91(2) no
N1 H1B 0.84(2) no
N2 C1 1.351(2) yes
N2 N3 1.388(2) yes
N2 C10 1.427(2) yes
N3 C3 1.312(2) yes
N4 C6 1.338(2) no
N4 H4D 0.92(2) no
N4 H4E 0.85(2) no
N5 C6 1.383(2) yes
N5 N6 1.3925(19) yes
N5 C5 1.416(2) yes
N6 C8 1.309(2) yes
C1 C2 1.414(2) no
C2 C3 1.435(2) no
C2 C5 1.448(2) no
C3 C4 1.497(3) no
C4 H4A 0.9600 no
C4 H4B 0.9600 no
C4 H4C 0.9600 no
C6 C7 1.386(2) no
C7 C8 1.424(2) no
C7 C16 1.448(2) no
C8 C9 1.489(3) no
C9 H9A 0.9600 no
C9 H9B 0.9600 no
C9 H9C 0.9600 no
C10 C15 1.375(3) no
C10 C11 1.376(3) no
C11 C12 1.377(3) no
C11 H11 0.9300 no
C12 C13 1.365(3) no
C12 H12 0.9300 no
C13 C14 1.368(4) no
C13 H13 0.9300 no
C14 C15 1.380(3) no
C14 H14 0.9300 no
C15 H15 0.9300 no
C17 C18 1.486(3) no
C17 H17A 0.9700 no
C17 H17B 0.9700 no
C18 H18A 0.9600 no
C18 H18B 0.9600 no
C18 H18C 0.9600 no

loop_
_geom_hbond_atom_site_label_D
_geom_hbond_atom_site_label_H
_geom_hbond_atom_site_label_A
_geom_hbond_site_symmetry_A
_geom_hbond_distance_DH
_geom_hbond_distance_HA
_geom_hbond_distance_DA
_geom_hbond_angle_DHA
N4 H4E O2 . 0.85(2) 2.25(2) 2.863(3) 129.1(18)
N4 H4D O1 . 0.92(2) 1.96(2) 2.630(2) 128(2)
N1 H1B O2 4_455 0.84(2) 2.64(2) 3.319(2) 139.2(17)
N1 H1A N6 . 0.91(2) 1.91(2) 2.708(2) 146.2(19)

loop_
_geom_torsion_atom_site_label_1
_geom_torsion_atom_site_label_2
_geom_torsion_atom_site_label_3
_geom_torsion_atom_site_label_4
_geom_torsion
_geom_torsion_publ_flag
C1 N2 N3 C3 1.2(2) no
C10 N2 N3 C3 176.73(16) no
C6 N5 N6 C8 -0.25(18) no
C5 N5 N6 C8 178.36(15) no
N3 N2 C1 N1 177.31(16) no
C10 N2 C1 N1 2.3(3) no
N3 N2 C1 C2 -1.6(2) no
C10 N2 C1 C2 -176.58(17) no
N1 C1 C2 C3 -177.5(2) yes
N2 C1 C2 C3 1.22(18) yes
N1 C1 C2 C5 -0.3(4) yes
N2 C1 C2 C5 178.42(19) yes
N2 N3 C3 C2 -0.4(2) no
N2 N3 C3 C4 179.69(18) no
C1 C2 C3 N3 -0.5(2) yes
C5 C2 C3 N3 -178.34(16) yes
C1 C2 C3 C4 179.4(2) yes
C5 C2 C3 C4 1.6(3) no
C6 N5 C5 O1 -2.1(3) yes
N6 N5 C5 O1 179.49(15) yes
C6 N5 C5 C2 177.60(16) yes
N6 N5 C5 C2 -0.8(2) yes
C1 C2 C5 O1 -174.70(19) yes
C3 C2 C5 O1 2.2(3) yes
C1 C2 C5 N5 5.6(3) yes
C3 C2 C5 N5 -177.54(16) yes
N6 N5 C6 N4 -179.29(16) no
C5 N5 C6 N4 2.1(3) no
N6 N5 C6 C7 1.31(18) no
C5 N5 C6 C7 -177.26(15) no
N4 C6 C7 C8 178.88(18) yes
N5 C6 C7 C8 -1.75(18) yes
N4 C6 C7 C16 0.1(3) yes
N5 C6 C7 C16 179.45(15) yes
N5 N6 C8 C7 -0.91(19) no
N5 N6 C8 C9 177.19(15) no
C6 C7 C8 N6 1.7(2) no
C16 C7 C8 N6 -179.64(17) no
C6 C7 C8 C9 -176.14(18) no
C16 C7 C8 C9 2.5(3) no
C1 N2 C10 C15 119.3(2) no
N3 N2 C10 C15 -55.4(2) no
C1 N2 C10 C11 -62.1(3) no
N3 N2 C10 C11 123.1(2) no
C15 C10 C11 C12 -0.2(3) no
N2 C10 C11 C12 -178.69(19) no
C10 C11 C12 C13 -0.1(4) no
C11 C12 C13 C14 0.5(4) no
C12 C13 C14 C15 -0.6(4) no
C11 C10 C15 C14 0.1(3) no
N2 C10 C15 C14 178.61(19) no
C13 C14 C15 C10 0.3(4) no
C17 O3 C16 O2 5.4(3) no
C17 O3 C16 C7 -175.78(17) no
C6 C7 C16 O2 -0.2(3) no
C8 C7 C16 O2 -178.67(18) no
C6 C7 C16 O3 -179.06(15) no
C8 C7 C16 O3 2.5(3) no
C16 O3 C17 C18 -173.76(19) no

loop_
_cod_related_entry_id
_cod_related_entry_database
_cod_related_entry_code
1 ChemSpider 21128427
